data_2218018
loop_
_publ_author_name
'Kriel, Frederik H.'
'Caddy, Judy'
'Fernandes, Manuel A.'

_publ_section_title
;
 1,2,4,5-Tetramethyl-3,6-diphenyl-1,2,4,5-tetraaza-3,6-diphosphinane
;
_journal_coeditor_code TK2250
_journal_issue 4
_journal_name_full 'Acta Crystallographica Section E'
_journal_page_first o708
_journal_paper_doi 10.1107/S160053680800665X
_journal_volume 64
_journal_year 2008
_chemical_formula_iupac 'C16 H22 N4 P2'
_chemical_formula_moiety 'C16 H22 N4 P2'
_chemical_formula_sum 'C16 H22 N4 P2'
_chemical_formula_weight 332.32
_chemical_name_common
;
Bis(phenylphosphino)cyclo-tetramethyldihydrazine
;
_chemical_name_systematic
;
1,2,4,5-Tetramethyl-3,6-diphenyl-1,2,4,5-tetraaza-3,6-diphosphinane
;
_space_group_IT_number 61
_symmetry_cell_setting orthorhombic
_symmetry_space_group_name_Hall '-P 2ac 2ab'
_symmetry_space_group_name_H-M 'P b c a'
_atom_sites_solution_hydrogens geom
_atom_sites_solution_primary direct
_atom_sites_solution_secondary difmap
_audit_creation_method SHELXL-97
_cell_angle_alpha 90
_cell_angle_beta 90
_cell_angle_gamma 90
_cell_formula_units_Z 4
_cell_length_a 13.2879(16)
_cell_length_b 7.5426(9)
_cell_length_c 17.125(2)
_cell_measurement_reflns_used 899
_cell_measurement_temperature 173(2)
_cell_measurement_theta_max 28.2
_cell_measurement_theta_min 3.0
_cell_volume 1716.4(4)
_computing_cell_refinement 'SAINT-Plus (Bruker, 1999)'
_computing_data_collection 'SMART-NT (Bruker, 1998)'
_computing_data_reduction 'SAINT-Plus (Bruker, 1999)'
_computing_molecular_graphics
;
ORTEP-3 (Farrugia, 1997) and Mercury (Macrae <i>et al.</i>,
2006)
;
_computing_publication_material 'WinGX (Farrugia, 1999)'
_computing_structure_refinement 'SHELXL97 (Sheldrick, 2008)'
_computing_structure_solution 'SHELXS97 (Sheldrick, 2008)'
_diffrn_ambient_temperature 173(2)
_diffrn_measured_fraction_theta_full 1.000
_diffrn_measured_fraction_theta_max 1.000
_diffrn_measurement_device_type 'Bruker SMART CCD area-detector'
_diffrn_measurement_method '\f and \w'
_diffrn_radiation_monochromator graphite
_diffrn_radiation_source 'fine-focus sealed tube'
_diffrn_radiation_type MoK\a
_diffrn_radiation_wavelength 0.71073
_diffrn_reflns_av_R_equivalents 0.031
_diffrn_reflns_av_sigmaI/netI 0.020
_diffrn_reflns_limit_h_max 16
_diffrn_reflns_limit_h_min -15
_diffrn_reflns_limit_k_max 9
_diffrn_reflns_limit_k_min -7
_diffrn_reflns_limit_l_max 21
_diffrn_reflns_limit_l_min -21
_diffrn_reflns_number 10040
_diffrn_reflns_theta_full 27.0
_diffrn_reflns_theta_max 27.0
_diffrn_reflns_theta_min 2.4
_exptl_absorpt_coefficient_mu 0.255
_exptl_absorpt_correction_type none
_exptl_crystal_colour colourless
_exptl_crystal_density_diffrn 1.286
_exptl_crystal_density_method 'not measured'
_exptl_crystal_description plates
_exptl_crystal_F_000 704
_exptl_crystal_size_max 0.38
_exptl_crystal_size_mid 0.27
_exptl_crystal_size_min 0.26
_refine_diff_density_max 0.32
_refine_diff_density_min -0.25
_refine_ls_extinction_method none
_refine_ls_goodness_of_fit_ref 1.08
_refine_ls_hydrogen_treatment constr
_refine_ls_matrix_type full
_refine_ls_number_parameters 100
_refine_ls_number_reflns 1873
_refine_ls_number_restraints 0
_refine_ls_restrained_S_all 1.08
_refine_ls_R_factor_all 0.037
_refine_ls_R_factor_gt 0.030
_refine_ls_shift/su_max 0.005
_refine_ls_shift/su_mean 0.001
_refine_ls_structure_factor_coef Fsqd
_refine_ls_weighting_details 'calc w=1/[\s^2^(Fo^2^)+(0.0506P)^2^+0.5379P] where P=(Fo^2^+2Fc^2^)/3'
_refine_ls_weighting_scheme calc
_refine_ls_wR_factor_gt 0.089
_refine_ls_wR_factor_ref 0.094
_reflns_number_gt 1591
_reflns_number_total 1873
_reflns_threshold_expression I>2\s(I)
_cod_data_source_file tk2250.cif
_cod_data_source_block I
_cod_database_code 2218018
_cod_database_fobs_code 2218018

loop_
_symmetry_equiv_pos_as_xyz
'x, y, z'
'-x+1/2, -y, z+1/2'
'x+1/2, -y+1/2, -z'
'-x, y+1/2, -z+1/2'
'-x, -y, -z'
'x-1/2, y, -z-1/2'
'-x-1/2, y-1/2, z'
'x, -y-1/2, z-1/2'

loop_
_atom_site_type_symbol
_atom_site_label
_atom_site_fract_x
_atom_site_fract_y
_atom_site_fract_z
_atom_site_U_iso_or_equiv
_atom_site_adp_type
_atom_site_calc_flag
_atom_site_refinement_flags
_atom_site_occupancy
C C1 -0.08579(13) 0.3217(2) -0.05297(9) 0.0359(4) Uani d . 1
H H1A -0.0364 0.4122 -0.0624 0.054 Uiso calc R 1
H H1B -0.1442 0.3737 -0.0292 0.054 Uiso calc R 1
H H1C -0.1044 0.2675 -0.1016 0.054 Uiso calc R 1
C C2 0.17104(11) -0.0731(2) -0.08775(8) 0.0336(3) Uani d . 1
H H2A 0.2138 0.0277 -0.0961 0.050 Uiso calc R 1
H H2B 0.1272 -0.0878 -0.1319 0.050 Uiso calc R 1
H H2C 0.2116 -0.1775 -0.0815 0.050 Uiso calc R 1
C C11 0.09375(10) 0.14618(18) 0.11718(8) 0.0257(3) Uani d . 1
C C12 0.03662(11) 0.25669(19) 0.16564(8) 0.0295(3) Uani d . 1
H H12 -0.0127 0.3288 0.1438 0.035 Uiso calc R 1
C C13 0.05251(13) 0.2604(2) 0.24603(9) 0.0339(3) Uani d . 1
H H13 0.0135 0.3338 0.2775 0.041 Uiso calc R 1
C C14 0.12622(12) 0.1549(2) 0.27919(9) 0.0362(4) Uani d . 1
H H14 0.1359 0.1554 0.3330 0.043 Uiso calc R 1
C C15 0.18563(12) 0.0482(2) 0.23183(9) 0.0372(4) Uani d . 1
H H15 0.2359 -0.0215 0.2539 0.045 Uiso calc R 1
C C16 0.17020(11) 0.0452(2) 0.15125(9) 0.0307(3) Uani d . 1
H H16 0.2112 -0.0248 0.1199 0.037 Uiso calc R 1
N N1 -0.04376(10) 0.18785(15) -0.00091(7) 0.0277(3) Uani d . 1
N N2 0.11088(9) -0.04525(16) -0.01743(7) 0.0277(3) Uani d . 1
P P1 0.08233(3) 0.16498(5) 0.01035(2) 0.02618(14) Uani d . 1

loop_
_atom_site_aniso_label
_atom_site_aniso_U_11
_atom_site_aniso_U_22
_atom_site_aniso_U_33
_atom_site_aniso_U_12
_atom_site_aniso_U_13
_atom_site_aniso_U_23
C1 0.0509(10) 0.0263(8) 0.0304(8) 0.0060(7) -0.0051(7) 0.0052(6)
C2 0.0319(7) 0.0386(8) 0.0302(7) 0.0019(6) 0.0104(6) -0.0022(6)
C11 0.0285(7) 0.0237(7) 0.0250(7) -0.0039(5) 0.0019(5) 0.0006(5)
C12 0.0330(7) 0.0262(7) 0.0292(7) 0.0013(6) 0.0007(6) 0.0004(6)
C13 0.0375(8) 0.0345(8) 0.0298(8) -0.0014(6) 0.0017(6) -0.0076(7)
C14 0.0391(9) 0.0413(9) 0.0283(7) -0.0057(7) -0.0076(6) -0.0036(6)
C15 0.0339(8) 0.0385(9) 0.0392(8) 0.0016(7) -0.0129(6) -0.0017(7)
C16 0.0269(7) 0.0306(7) 0.0346(7) -0.0002(6) -0.0009(6) -0.0042(6)
N1 0.0323(6) 0.0226(6) 0.0282(6) 0.0037(5) 0.0036(5) 0.0076(5)
N2 0.0314(6) 0.0252(6) 0.0265(6) 0.0025(5) 0.0099(5) 0.0015(5)
P1 0.0307(2) 0.0230(2) 0.0248(2) 0.00033(14) 0.00652(14) 0.00337(13)

loop_
_atom_type_symbol
_atom_type_description
_atom_type_scat_dispersion_real
_atom_type_scat_dispersion_imag
_atom_type_scat_source
C C 0.0033 0.0016 'International Tables Vol C Tables 4.2.6.8 and 6.1.1.4'
H H 0.0000 0.0000 'International Tables Vol C Tables 4.2.6.8 and 6.1.1.4'
N N 0.0061 0.0033 'International Tables Vol C Tables 4.2.6.8 and 6.1.1.4'
P P 0.1023 0.0942 'International Tables Vol C Tables 4.2.6.8 and 6.1.1.4'

loop_
_geom_angle_atom_site_label_1
_geom_angle_atom_site_label_2
_geom_angle_atom_site_label_3
_geom_angle_site_symmetry_1
_geom_angle
N1 C1 H1A . 109.5
N1 C1 H1B . 109.5
H1A C1 H1B . 109.5
N1 C1 H1C . 109.5
H1A C1 H1C . 109.5
H1B C1 H1C . 109.5
N2 C2 H2A . 109.5
N2 C2 H2B . 109.5
H2A C2 H2B . 109.5
N2 C2 H2C . 109.5
H2A C2 H2C . 109.5
H2B C2 H2C . 109.5
C16 C11 C12 . 118.12(13)
C16 C11 P1 . 121.12(11)
C12 C11 P1 . 119.90(11)
C13 C12 C11 . 121.04(14)
C13 C12 H12 . 119.5
C11 C12 H12 . 119.5
C14 C13 C12 . 120.08(14)
C14 C13 H13 . 120.0
C12 C13 H13 . 120.0
C13 C14 C15 . 119.73(14)
C13 C14 H14 . 120.1
C15 C14 H14 . 120.1
C14 C15 C16 . 120.24(14)
C14 C15 H15 . 119.9
C16 C15 H15 . 119.9
C15 C16 C11 . 120.72(14)
C15 C16 H16 . 119.6
C11 C16 H16 . 119.6
N2 N1 C1 5 114.56(12)
N2 N1 P1 5 120.94(9)
C1 N1 P1 . 121.23(10)
N1 N2 C2 5 114.43(11)
N1 N2 P1 5 120.04(9)
C2 N2 P1 . 119.18(10)
N1 P1 N2 . 106.49(6)
N1 P1 C11 . 101.67(6)
N2 P1 C11 . 100.84(6)

loop_
_geom_bond_atom_site_label_1
_geom_bond_atom_site_label_2
_geom_bond_site_symmetry_2
_geom_bond_distance
C1 N1 . 1.4583(18)
C1 H1A . 0.9600
C1 H1B . 0.9600
C1 H1C . 0.9600
C2 N2 . 1.4605(17)
C2 H2A . 0.9600
C2 H2B . 0.9600
C2 H2C . 0.9600
C11 C16 . 1.398(2)
C11 C12 . 1.400(2)
C11 P1 . 1.8412(15)
C12 C13 . 1.393(2)
C12 H12 . 0.9300
C13 C14 . 1.384(2)
C13 H13 . 0.9300
C14 C15 . 1.389(2)
C14 H14 . 0.9300
C15 C16 . 1.395(2)
C15 H15 . 0.9300
C16 H16 . 0.9300
N1 N2 5 1.4321(17)
N1 P1 . 1.6953(14)
N2 N1 5 1.4321(17)
N2 P1 . 1.6984(12)

loop_
_geom_torsion_atom_site_label_1
_geom_torsion_atom_site_label_2
_geom_torsion_atom_site_label_3
_geom_torsion_atom_site_label_4
_geom_torsion_site_symmetry_1
_geom_torsion
C16 C11 C12 C13 . -2.7(2)
P1 C11 C12 C13 . -172.18(11)
C11 C12 C13 C14 . 0.5(2)
C12 C13 C14 C15 . 1.3(2)
C13 C14 C15 C16 . -1.0(2)
C14 C15 C16 C11 . -1.3(2)
C12 C11 C16 C15 . 3.1(2)
P1 C11 C16 C15 . 172.42(12)
N2 N1 P1 N2 5 38.17(13)
C1 N1 P1 N2 . -120.30(12)
N2 N1 P1 C11 5 -66.99(11)
C1 N1 P1 C11 . 134.55(11)
N1 N2 P1 N1 5 -37.75(13)
C2 N2 P1 N1 . 112.73(11)
N1 N2 P1 C11 5 68.00(11)
C2 N2 P1 C11 . -141.52(11)
C16 C11 P1 N1 . 148.76(12)
C12 C11 P1 N1 . -42.10(12)
C16 C11 P1 N2 . 39.20(13)
C12 C11 P1 N2 . -151.65(11)
